data_2016631
loop_
_publ_author_name
'Haddow, Mairi F.'
'Gelbrich, Thomas'
'Griesser, Ulrich J.'

_publ_section_title
;
 Similar sulfonamides with different crystal structures: sulfasymazine
 and sulfatriazine
;
_journal_coeditor_code EM3013
_journal_issue 6
_journal_name_full 'Acta Crystallographica Section C'
_journal_page_first o309
_journal_page_last o312
_journal_paper_doi 10.1107/S0108270108011888
_journal_volume 64
_journal_year 2008
_chemical_formula_iupac 'C11 H13 N5 O4 S'
_chemical_formula_moiety 'C11 H13 N5 O4 S'
_chemical_formula_sum 'C11 H13 N5 O4 S'
_chemical_formula_weight 311.32
_chemical_name_common sulfatriazine
_chemical_name_systematic
;
4-amino-<i>N</i>-(4,6-diethyl-1,3,5-triazin-2-yl)benzenesulfonamide
;
_space_group_IT_number 2
_symmetry_cell_setting triclinic
_symmetry_space_group_name_Hall '-P 1'
_symmetry_space_group_name_H-M 'P -1'
_atom_sites_solution_hydrogens geom
_atom_sites_solution_primary direct
_atom_sites_solution_secondary difmap
_audit_creation_method SHELXL-97
_cell_angle_alpha 97.180(3)
_cell_angle_beta 103.374(2)
_cell_angle_gamma 109.255(2)
_cell_formula_units_Z 2
_cell_length_a 8.1566(3)
_cell_length_b 8.6577(4)
_cell_length_c 10.5410(4)
_cell_measurement_reflns_used 2381
_cell_measurement_temperature 120(2)
_cell_measurement_theta_max 27.48
_cell_measurement_theta_min 2.91
_cell_volume 667.06(5)
_computing_cell_refinement 'DENZO (Otwinowski & Minor, 1997) and COLLECT (Hooft, 1998)'
_computing_data_collection 'COLLECT (Hooft, 1998)'
_computing_data_reduction 'DENZO (Otwinowski & Minor, 1997) and COLLECT (Hooft, 1998)'
_computing_molecular_graphics 'XP (Bruker, 1998) and Mercury (Bruno <i>et al.</i>,  2002)'
_computing_publication_material 'publCIF (Westrip, 2008)'
_computing_structure_refinement 'SHELXL97 (Sheldrick, 2008)'
_computing_structure_solution 'SHELXS97 (Sheldrick, 2008)'
_diffrn_ambient_temperature 120(2)
_diffrn_detector_area_resol_mean 9.091
_diffrn_measured_fraction_theta_full 0.986
_diffrn_measured_fraction_theta_max 0.986
_diffrn_measurement_device_type 'Bruker--Nonius KappaCCD'
_diffrn_measurement_method '\f & \w scans'
_diffrn_radiation_monochromator graphite
_diffrn_radiation_source 'Bruker-Nonius FR591 rotating anode'
_diffrn_radiation_type MoK\a
_diffrn_radiation_wavelength 0.71073
_diffrn_reflns_av_R_equivalents 0.0725
_diffrn_reflns_av_sigmaI/netI 0.0760
_diffrn_reflns_limit_h_max 9
_diffrn_reflns_limit_h_min -9
_diffrn_reflns_limit_k_max 10
_diffrn_reflns_limit_k_min -10
_diffrn_reflns_limit_l_max 12
_diffrn_reflns_limit_l_min -12
_diffrn_reflns_number 7268
_diffrn_reflns_theta_full 25.49
_diffrn_reflns_theta_max 25.49
_diffrn_reflns_theta_min 2.92
_exptl_absorpt_coefficient_mu 0.268
_exptl_absorpt_correction_T_max 0.9483
_exptl_absorpt_correction_T_min 0.9140
_exptl_absorpt_correction_type multi-scan
_exptl_absorpt_process_details 'SADABS V2007/2 (Sheldrick, 2007)'
_exptl_crystal_colour colourless
_exptl_crystal_density_diffrn 1.550
_exptl_crystal_density_method 'not measured'
_exptl_crystal_description block
_exptl_crystal_F_000 324
_exptl_crystal_size_max 0.30
_exptl_crystal_size_mid 0.20
_exptl_crystal_size_min 0.20
_refine_diff_density_max 0.433
_refine_diff_density_min -0.609
_refine_ls_extinction_coef 0.047(12)
_refine_ls_extinction_expression Fc\^*\^=kFc[1+0.001xFc\^2\^\\l\^3\^/sin(2\\q)]\^-1/4\^
_refine_ls_extinction_method SHELXL
_refine_ls_goodness_of_fit_ref 1.086
_refine_ls_hydrogen_treatment mixed
_refine_ls_matrix_type full
_refine_ls_number_parameters 203
_refine_ls_number_reflns 2448
_refine_ls_number_restraints 3
_refine_ls_restrained_S_all 1.086
_refine_ls_R_factor_all 0.0626
_refine_ls_R_factor_gt 0.0520
_refine_ls_shift/su_max 0.000
_refine_ls_shift/su_mean 0.000
_refine_ls_structure_factor_coef Fsqd
_refine_ls_weighting_details 'calc w=1/[\s^2^(Fo^2^)+(0.0941P)^2^+0.2249P] where P=(Fo^2^+2Fc^2^)/3'
_refine_ls_weighting_scheme calc
_refine_ls_wR_factor_gt 0.1456
_refine_ls_wR_factor_ref 0.1566
_reflns_number_gt 2122
_reflns_number_total 2448
_reflns_threshold_expression >2sigma(I)
_cod_data_source_file em3013.cif
_cod_data_source_block II
_cod_database_code 2016631
_cod_database_fobs_code 2016631

loop_
_symmetry_equiv_pos_as_xyz
'x, y, z'
'-x, -y, -z'

loop_
_atom_site_type_symbol
_atom_site_label
_atom_site_fract_x
_atom_site_fract_y
_atom_site_fract_z
_atom_site_U_iso_or_equiv
_atom_site_adp_type
_atom_site_calc_flag
_atom_site_refinement_flags
_atom_site_occupancy
S S1 0.25571(7) 0.78437(7) 0.40711(5) 0.0156(3) Uani d . 1
O O1 0.3490(2) 0.8722(2) 0.54379(16) 0.0208(4) Uani d . 1
O O2 0.3282(2) 0.6771(2) 0.34282(17) 0.0212(4) Uani d . 1
O O3 -0.1273(2) 0.6577(2) -0.08832(16) 0.0203(4) Uani d . 1
O O4 0.3625(2) 1.1247(2) -0.04302(17) 0.0219(4) Uani d . 1
N N1 -0.5182(3) 0.4070(3) 0.3306(2) 0.0213(5) Uani d D 1
H H1A -0.569(4) 0.311(3) 0.273(3) 0.033(8) Uiso d D 1
H H1B -0.585(3) 0.463(3) 0.346(3) 0.025(7) Uiso d D 1
N N2 0.2664(3) 0.9441(2) 0.32898(19) 0.0171(5) Uani d D 1
H H2 0.367(3) 1.027(3) 0.370(3) 0.029(8) Uiso d D 1
N N3 0.0650(2) 0.7873(2) 0.12208(19) 0.0162(5) Uani d . 1
N N4 0.1115(3) 0.8860(2) -0.07328(19) 0.0184(5) Uani d . 1
N N5 0.3155(3) 1.0390(2) 0.1415(2) 0.0183(5) Uani d . 1
C C1 0.0286(3) 0.6738(3) 0.3880(2) 0.0152(5) Uani d . 1
C C2 -0.0537(3) 0.5101(3) 0.3105(2) 0.0174(5) Uani d . 1
H H2A 0.0155 0.4599 0.2714 0.021 Uiso calc R 1
C C3 -0.2350(3) 0.4221(3) 0.2911(2) 0.0169(5) Uani d . 1
H H3 -0.2911 0.3114 0.2376 0.020 Uiso calc R 1
C C4 -0.3383(3) 0.4948(3) 0.3500(2) 0.0165(5) Uani d . 1
C C5 -0.2505(3) 0.6584(3) 0.4324(2) 0.0180(5) Uani d . 1
H H5 -0.3176 0.7081 0.4747 0.022 Uiso calc R 1
C C6 -0.0687(3) 0.7456(3) 0.4515(2) 0.0182(5) Uani d . 1
H H6 -0.0100 0.8546 0.5078 0.022 Uiso calc R 1
C C7 0.2143(3) 0.9217(3) 0.1915(2) 0.0153(5) Uani d . 1
C C8 0.0221(3) 0.7810(3) -0.0082(2) 0.0154(5) Uani d . 1
C C9 0.2577(3) 1.0113(3) 0.0085(2) 0.0158(5) Uani d . 1
C C10 -0.2354(3) 0.5375(3) -0.0266(2) 0.0230(6) Uani d . 1
H H10A -0.3402 0.4536 -0.0959 0.034 Uiso calc R 1
H H10B -0.2776 0.5960 0.0369 0.034 Uiso calc R 1
H H10C -0.1611 0.4818 0.0207 0.034 Uiso calc R 1
C C11 0.3104(4) 1.1010(3) -0.1879(2) 0.0251(6) Uani d . 1
H H11A 0.3966 1.1917 -0.2135 0.038 Uiso calc R 1
H H11B 0.1882 1.1023 -0.2197 0.038 Uiso calc R 1
H H11C 0.3115 0.9930 -0.2279 0.038 Uiso calc R 1

loop_
_atom_site_aniso_label
_atom_site_aniso_U_11
_atom_site_aniso_U_22
_atom_site_aniso_U_33
_atom_site_aniso_U_12
_atom_site_aniso_U_13
_atom_site_aniso_U_23
S1 0.0124(4) 0.0172(4) 0.0139(4) 0.0029(3) 0.0021(2) 0.0030(2)
O1 0.0173(9) 0.0247(9) 0.0122(9) 0.0004(7) -0.0003(7) 0.0040(7)
O2 0.0164(9) 0.0238(9) 0.0244(10) 0.0076(7) 0.0076(7) 0.0052(7)
O3 0.0183(9) 0.0181(9) 0.0154(9) -0.0007(7) 0.0010(7) -0.0003(7)
O4 0.0234(9) 0.0215(9) 0.0165(9) 0.0024(7) 0.0063(7) 0.0051(7)
N1 0.0147(10) 0.0192(11) 0.0265(12) 0.0034(9) 0.0053(9) 0.0020(9)
N2 0.0155(10) 0.0150(10) 0.0130(10) -0.0015(8) 0.0009(8) 0.0013(8)
N3 0.0136(10) 0.0140(10) 0.0168(11) 0.0021(8) 0.0020(8) 0.0013(8)
N4 0.0170(10) 0.0185(11) 0.0165(11) 0.0047(8) 0.0032(8) 0.0009(8)
N5 0.0172(10) 0.0181(10) 0.0176(11) 0.0049(8) 0.0048(8) 0.0023(8)
C1 0.0125(11) 0.0151(11) 0.0134(11) 0.0013(9) 0.0016(8) 0.0019(9)
C2 0.0180(12) 0.0175(12) 0.0161(12) 0.0067(10) 0.0058(9) 0.0002(9)
C3 0.0197(12) 0.0137(11) 0.0148(12) 0.0036(9) 0.0050(9) 0.0021(9)
C4 0.0149(11) 0.0174(12) 0.0154(12) 0.0042(10) 0.0025(9) 0.0057(9)
C5 0.0161(12) 0.0199(12) 0.0197(13) 0.0078(10) 0.0068(9) 0.0040(10)
C6 0.0214(12) 0.0142(11) 0.0164(12) 0.0057(10) 0.0037(9) 0.0004(9)
C7 0.0135(11) 0.0152(11) 0.0164(12) 0.0061(9) 0.0030(9) 0.0018(9)
C8 0.0155(11) 0.0150(12) 0.0155(12) 0.0076(9) 0.0027(9) 0.0009(9)
C9 0.0164(12) 0.0164(11) 0.0157(12) 0.0076(9) 0.0052(9) 0.0022(9)
C10 0.0215(13) 0.0181(12) 0.0198(13) -0.0008(10) 0.0030(10) -0.0010(10)
C11 0.0273(14) 0.0314(14) 0.0151(13) 0.0066(11) 0.0080(10) 0.0086(11)

loop_
_atom_type_symbol
_atom_type_description
_atom_type_scat_dispersion_real
_atom_type_scat_dispersion_imag
_atom_type_scat_source
C C 0.0033 0.0016 'International Tables Vol C Tables 4.2.6.8 and 6.1.1.4'
H H 0.0000 0.0000 'International Tables Vol C Tables 4.2.6.8 and 6.1.1.4'
N N 0.0061 0.0033 'International Tables Vol C Tables 4.2.6.8 and 6.1.1.4'
O O 0.0106 0.0060 'International Tables Vol C Tables 4.2.6.8 and 6.1.1.4'
S S 0.1246 0.1234 'International Tables Vol C Tables 4.2.6.8 and 6.1.1.4'

loop_
_geom_angle_atom_site_label_1
_geom_angle_atom_site_label_2
_geom_angle_atom_site_label_3
_geom_angle
O2 S1 O1 118.76(10)
O2 S1 N2 108.57(10)
O1 S1 N2 101.73(10)
O2 S1 C1 109.19(11)
O1 S1 C1 110.64(11)
N2 S1 C1 107.14(11)
C8 O3 C10 117.52(18)
C9 O4 C11 116.97(19)
C4 N1 H1A 118(2)
C4 N1 H1B 117.8(19)
H1A N1 H1B 119(3)
C7 N2 S1 122.97(16)
C7 N2 H2 115(2)
S1 N2 H2 108(2)
C8 N3 C7 112.6(2)
C8 N4 C9 112.7(2)
C7 N5 C9 113.2(2)
C6 C1 C2 120.7(2)
C6 C1 S1 120.33(18)
C2 C1 S1 118.98(18)
C3 C2 C1 119.8(2)
C3 C2 H2A 120.1
C1 C2 H2A 120.1
C2 C3 C4 120.5(2)
C2 C3 H3 119.8
C4 C3 H3 119.8
N1 C4 C3 120.3(2)
N1 C4 C5 120.9(2)
C3 C4 C5 118.8(2)
C6 C5 C4 120.4(2)
C6 C5 H5 119.8
C4 C5 H5 119.8
C5 C6 C1 119.8(2)
C5 C6 H6 120.1
C1 C6 H6 120.1
N5 C7 N3 126.7(2)
N5 C7 N2 116.0(2)
N3 C7 N2 117.3(2)
N3 C8 O3 118.9(2)
N3 C8 N4 127.8(2)
O3 C8 N4 113.3(2)
N4 C9 N5 127.0(2)
N4 C9 O4 119.3(2)
N5 C9 O4 113.7(2)
O3 C10 H10A 109.5
O3 C10 H10B 109.5
H10A C10 H10B 109.5
O3 C10 H10C 109.5
H10A C10 H10C 109.5
H10B C10 H10C 109.5
O4 C11 H11A 109.5
O4 C11 H11B 109.5
H11A C11 H11B 109.5
O4 C11 H11C 109.5
H11A C11 H11C 109.5
H11B C11 H11C 109.5

loop_
_geom_bond_atom_site_label_1
_geom_bond_atom_site_label_2
_geom_bond_distance
S1 O2 1.4359(17)
S1 O1 1.4388(17)
S1 N2 1.684(2)
S1 C1 1.731(2)
O3 C8 1.334(3)
O3 C10 1.453(3)
O4 C9 1.335(3)
O4 C11 1.455(3)
N1 C4 1.363(3)
N1 H1A 0.876(18)
N1 H1B 0.869(17)
N2 C7 1.382(3)
N2 H2 0.861(18)
N3 C8 1.326(3)
N3 C7 1.346(3)
N4 C8 1.334(3)
N4 C9 1.334(3)
N5 C7 1.331(3)
N5 C9 1.335(3)
C1 C6 1.390(3)
C1 C2 1.399(3)
C2 C3 1.373(3)
C2 H2A 0.9500
C3 C4 1.409(3)
C3 H3 0.9500
C4 C5 1.417(3)
C5 C6 1.377(3)
C5 H5 0.9500
C6 H6 0.9500
C10 H10A 0.9800
C10 H10B 0.9800
C10 H10C 0.9800
C11 H11A 0.9800
C11 H11B 0.9800
C11 H11C 0.9800

loop_
_geom_hbond_atom_site_label_D
_geom_hbond_atom_site_label_H
_geom_hbond_atom_site_label_A
_geom_hbond_site_symmetry_A
_geom_hbond_distance_DH
_geom_hbond_distance_HA
_geom_hbond_distance_DA
_geom_hbond_angle_DHA
N1 H1A N5 1_445 0.876(18) 2.336(19) 3.206(3) 172(3)
N1 H1B O2 1_455 0.869(17) 2.19(2) 2.998(3) 154(3)
N2 H2 O1 2_676 0.861(18) 2.11(2) 2.899(2) 152(3)

loop_
_cod_related_entry_id
_cod_related_entry_database
_cod_related_entry_code
1 ChemSpider 8646109
